data_2223747
loop_
_publ_author_name
'Xu, Hai-Zhen'
'Xu, Jian-Ping'
'Zhang, Jin'
'Yuan, Yan-Wei'
'Zhu, You-Quan'

_publ_section_title
(4<i>Z</i>)-4-[(4-Methoxybenzylamino)(phenyl)methylene]-3-methyl-1-phenyl-1<i>H</i>-pyrazol-5(4<i>H</i>)-one
_journal_coeditor_code FL2271
_journal_issue 11
_journal_name_full 'Acta Crystallographica Section E'
_journal_page_first o2740
_journal_paper_doi 10.1107/S1600536809040458
_journal_volume 65
_journal_year 2009
_chemical_formula_iupac 'C25 H23 N3 O2'
_chemical_formula_moiety 'C25 H23 N3 O2'
_chemical_formula_sum 'C25 H23 N3 O2'
_chemical_formula_weight 397.46
_chemical_name_systematic
;
(4<i>Z</i>)-4-[(4-Methoxybenzylamino)(phenyl)methylene]-3-methyl-1-phenyl-
1<i>H</i>-pyrazol-5(4<i>H</i>)-one
;
_space_group_IT_number 61
_symmetry_cell_setting orthorhombic
_symmetry_space_group_name_Hall '-P 2ac 2ab'
_symmetry_space_group_name_H-M 'P b c a'
_atom_sites_solution_hydrogens geom
_atom_sites_solution_primary direct
_atom_sites_solution_secondary difmap
_cell_angle_alpha 90.00
_cell_angle_beta 90.00
_cell_angle_gamma 90.00
_cell_formula_units_Z 8
_cell_length_a 17.685(4)
_cell_length_b 11.613(2)
_cell_length_c 20.568(4)
_cell_measurement_reflns_used 10389
_cell_measurement_temperature 113(2)
_cell_measurement_theta_max 27.484
_cell_measurement_theta_min 2.290
_cell_volume 4224.2(15)
_computing_cell_refinement 'CrystalClear (Rigaku, 2005)'
_computing_data_collection 'CrystalClear (Rigaku, 2005)'
_computing_data_reduction 'CrystalClear (Rigaku, 2005)'
_computing_molecular_graphics 'SHELXTL (Sheldrick, 2008)'
_computing_publication_material 'SHELXTL (Sheldrick, 2008)'
_computing_structure_refinement 'SHELXL97 (Sheldrick, 2008)'
_computing_structure_solution 'SHELXS97 (Sheldrick, 2008)'
_diffrn_ambient_temperature 113(2)
_diffrn_detector_area_resol_mean 7.31
_diffrn_measured_fraction_theta_full 0.996
_diffrn_measured_fraction_theta_max 0.996
_diffrn_measurement_device_type 'Rigaku Saturn CCD area-detector'
_diffrn_measurement_method '\w and \f'
_diffrn_radiation_monochromator confocal
_diffrn_radiation_source 'rotating anode'
_diffrn_radiation_type MoK\a
_diffrn_radiation_wavelength 0.71073
_diffrn_reflns_av_R_equivalents 0.0429
_diffrn_reflns_av_sigmaI/netI 0.0284
_diffrn_reflns_limit_h_max 20
_diffrn_reflns_limit_h_min -22
_diffrn_reflns_limit_k_max 14
_diffrn_reflns_limit_k_min -15
_diffrn_reflns_limit_l_max 26
_diffrn_reflns_limit_l_min -20
_diffrn_reflns_number 32552
_diffrn_reflns_theta_full 27.53
_diffrn_reflns_theta_max 27.53
_diffrn_reflns_theta_min 2.29
_diffrn_standards_decay_% 0
_diffrn_standards_interval_count 0
_diffrn_standards_interval_time 0
_diffrn_standards_number 0
_exptl_absorpt_coefficient_mu 0.081
_exptl_absorpt_correction_T_max 0.9904
_exptl_absorpt_correction_T_min 0.9841
_exptl_absorpt_correction_type multi-scan
_exptl_absorpt_process_details '(CrystalClear; Rigaku, 2005)'
_exptl_crystal_colour yellow
_exptl_crystal_density_diffrn 1.250
_exptl_crystal_density_method 'not measured'
_exptl_crystal_description block
_exptl_crystal_F_000 1680
_exptl_crystal_size_max 0.20
_exptl_crystal_size_mid 0.18
_exptl_crystal_size_min 0.12
_refine_diff_density_max 0.233
_refine_diff_density_min -0.280
_refine_ls_extinction_coef 0.0196(15)
_refine_ls_extinction_expression Fc^*^=kFc[1+0.001xFc^2^\l^3^/sin(2\q)]^-1/4^
_refine_ls_extinction_method 'SHELXL97 (Sheldrick, 2008)'
_refine_ls_goodness_of_fit_ref 1.117
_refine_ls_hydrogen_treatment mixed
_refine_ls_matrix_type full
_refine_ls_number_parameters 278
_refine_ls_number_reflns 4852
_refine_ls_number_restraints 0
_refine_ls_restrained_S_all 1.117
_refine_ls_R_factor_all 0.0647
_refine_ls_R_factor_gt 0.0563
_refine_ls_shift/su_max 0.001
_refine_ls_shift/su_mean 0.000
_refine_ls_structure_factor_coef Fsqd
_refine_ls_weighting_details 'calc w=1/[\s^2^(Fo^2^)+(0.0569P)^2^+1.4565P] where P=(Fo^2^+2Fc^2^)/3'
_refine_ls_weighting_scheme calc
_refine_ls_wR_factor_gt 0.1302
_refine_ls_wR_factor_ref 0.1354
_reflns_number_gt 4332
_reflns_number_total 4852
_reflns_threshold_expression I>2\s(I)
_cod_data_source_file fl2271.cif
_cod_data_source_block I
_cod_depositor_comments
;
The following automatic conversions were performed:
'_symmetry_cell_setting' value 'Orthorhombic' changed to 'orthorhombic'
according to '/home/saulius/struct/CIF-dictionaries/cif_core.dic'
dictionary named 'cif_core.dic' version 2.4.1 from 2010-06-29.

Automatic conversion script
Id: cif_fix_enum 1527 2010-12-29 10:47:43Z saulius 

The following automatic conversions were performed:

'_symmetry_cell_setting' value 'Orthorhombic' changed to
'orthorhombic' according to
/home/saulius/struct/CIF-dictionaries/cif_core.dic dictionary named
'cif_core.dic' version 2.4.1 from 2010-06-29.

Automatic conversion script
Id: cif_fix_values 1715 2011-07-08 13:25:40Z adriana 
;
_cod_original_cell_volume 4224.1(15)
_cod_database_code 2223747
_cod_database_fobs_code 2223747

loop_
_symmetry_equiv_pos_as_xyz
'x, y, z'
'-x+1/2, -y, z+1/2'
'-x, y+1/2, -z+1/2'
'x+1/2, -y+1/2, -z'
'-x, -y, -z'
'x-1/2, y, -z-1/2'
'x, -y-1/2, z-1/2'
'-x-1/2, y-1/2, z'

loop_
_atom_site_type_symbol
_atom_site_label
_atom_site_fract_x
_atom_site_fract_y
_atom_site_fract_z
_atom_site_U_iso_or_equiv
_atom_site_adp_type
_atom_site_calc_flag
_atom_site_refinement_flags
_atom_site_occupancy
_atom_site_disorder_assembly
_atom_site_disorder_group
O O1 0.03774(6) 0.05679(9) 0.39451(5) 0.0342(3) Uani d . 1 . .
O O2 0.22937(8) -0.44370(11) 0.33811(7) 0.0532(4) Uani d . 1 . .
N N1 0.04301(7) 0.34722(11) 0.44256(6) 0.0315(3) Uani d . 1 . .
N N2 0.02452(7) 0.25809(10) 0.39929(6) 0.0290(3) Uani d . 1 . .
N N3 0.11039(8) -0.01861(11) 0.50035(6) 0.0336(3) Uani d . 1 . .
C C1 -0.01072(8) 0.28454(13) 0.33938(7) 0.0295(3) Uani d . 1 . .
C C2 -0.04472(9) 0.19813(14) 0.30272(7) 0.0355(4) Uani d . 1 . .
H H2 -0.0454 0.1211 0.3182 0.043 Uiso calc R 1 . .
C C3 -0.07760(10) 0.22525(16) 0.24341(8) 0.0411(4) Uani d . 1 . .
H H3 -0.1002 0.1662 0.2181 0.049 Uiso calc R 1 . .
C C4 -0.07778(9) 0.33747(17) 0.22084(8) 0.0429(4) Uani d . 1 . .
H H4 -0.0998 0.3554 0.1799 0.051 Uiso calc R 1 . .
C C5 -0.04572(9) 0.42288(16) 0.25824(9) 0.0438(4) Uani d . 1 . .
H H5 -0.0468 0.5002 0.2432 0.053 Uiso calc R 1 . .
C C6 -0.01187(9) 0.39786(14) 0.31747(8) 0.0370(4) Uani d . 1 . .
H H6 0.0103 0.4574 0.3428 0.044 Uiso calc R 1 . .
C C7 0.04567(8) 0.15137(13) 0.42300(7) 0.0283(3) Uani d . 1 . .
C C8 0.07883(8) 0.17516(12) 0.48542(7) 0.0277(3) Uani d . 1 . .
C C9 0.07448(8) 0.29768(13) 0.49309(7) 0.0299(3) Uani d . 1 . .
C C10 0.09843(10) 0.37075(15) 0.54929(8) 0.0404(4) Uani d . 1 . .
H H10A 0.0878 0.4518 0.5396 0.061 Uiso calc R 1 . .
H H10B 0.1528 0.3608 0.5568 0.061 Uiso calc R 1 . .
H H10C 0.0704 0.3475 0.5883 0.061 Uiso calc R 1 . .
C C11 0.11209(8) 0.08831(13) 0.52273(7) 0.0282(3) Uani d . 1 . .
C C12 0.15154(8) 0.11208(13) 0.58498(7) 0.0294(3) Uani d . 1 . .
C C13 0.11171(9) 0.12018(16) 0.64250(8) 0.0404(4) Uani d . 1 . .
H H13 0.0585 0.1095 0.6428 0.048 Uiso calc R 1 . .
C C14 0.14969(11) 0.1440(2) 0.69986(9) 0.0541(5) Uani d . 1 . .
H H14 0.1223 0.1496 0.7395 0.065 Uiso calc R 1 . .
C C15 0.22707(11) 0.15964(19) 0.69975(9) 0.0521(5) Uani d . 1 . .
H H15 0.2527 0.1767 0.7392 0.063 Uiso calc R 1 . .
C C16 0.26706(10) 0.15051(18) 0.64253(9) 0.0482(5) Uani d . 1 . .
H H16 0.3203 0.1609 0.6425 0.058 Uiso calc R 1 . .
C C17 0.22957(9) 0.12621(15) 0.58515(8) 0.0391(4) Uani d . 1 . .
H H17 0.2572 0.1192 0.5458 0.047 Uiso calc R 1 . .
C C18 0.14345(10) -0.12099(14) 0.53081(8) 0.0359(4) Uani d . 1 . .
H H18A 0.1058 -0.1578 0.5597 0.043 Uiso calc R 1 . .
H H18B 0.1877 -0.0986 0.5574 0.043 Uiso calc R 1 . .
C C19 0.16749(8) -0.20464(13) 0.47878(7) 0.0306(3) Uani d . 1 . .
C C20 0.22998(9) -0.18247(13) 0.44036(8) 0.0339(3) Uani d . 1 . .
H H20 0.2575 -0.1130 0.4464 0.041 Uiso calc R 1 . .
C C21 0.25327(9) -0.26025(15) 0.39292(8) 0.0372(4) Uani d . 1 . .
H H21 0.2965 -0.2448 0.3670 0.045 Uiso calc R 1 . .
C C22 0.21200(10) -0.36117(14) 0.38418(8) 0.0385(4) Uani d . 1 . .
C C23 0.14925(10) -0.38372(14) 0.42166(9) 0.0407(4) Uani d . 1 . .
H H23 0.1213 -0.4527 0.4152 0.049 Uiso calc R 1 . .
C C24 0.12701(9) -0.30591(14) 0.46861(8) 0.0368(4) Uani d . 1 . .
H H24 0.0836 -0.3216 0.4943 0.044 Uiso calc R 1 . .
C C25 0.29322(13) -0.42679(19) 0.30302(11) 0.0608(6) Uani d . 1 . .
H H25A 0.2890 -0.3545 0.2787 0.091 Uiso calc R 1 . .
H H25B 0.3000 -0.4908 0.2726 0.091 Uiso calc R 1 . .
H H25C 0.3368 -0.4228 0.3324 0.091 Uiso calc R 1 . .
H H3A 0.0837(12) -0.0281(18) 0.4599(11) 0.057(6) Uiso d . 1 . .

loop_
_atom_site_aniso_label
_atom_site_aniso_U_11
_atom_site_aniso_U_22
_atom_site_aniso_U_33
_atom_site_aniso_U_12
_atom_site_aniso_U_13
_atom_site_aniso_U_23
O1 0.0433(6) 0.0283(5) 0.0310(6) 0.0064(4) -0.0066(5) -0.0041(4)
O2 0.0675(9) 0.0387(7) 0.0535(8) 0.0109(6) -0.0160(7) -0.0121(6)
N1 0.0359(7) 0.0267(6) 0.0319(7) 0.0000(5) -0.0018(5) -0.0022(5)
N2 0.0344(6) 0.0255(6) 0.0269(6) 0.0027(5) -0.0032(5) -0.0009(5)
N3 0.0400(7) 0.0312(7) 0.0296(7) 0.0079(5) -0.0056(6) 0.0008(5)
C1 0.0267(7) 0.0347(8) 0.0272(7) 0.0056(6) 0.0025(6) 0.0042(6)
C2 0.0405(9) 0.0354(8) 0.0307(8) 0.0088(7) -0.0035(7) -0.0005(6)
C3 0.0411(9) 0.0521(10) 0.0302(8) 0.0103(8) -0.0047(7) -0.0026(7)
C4 0.0336(8) 0.0629(12) 0.0320(8) 0.0079(8) -0.0004(7) 0.0131(8)
C5 0.0352(9) 0.0487(10) 0.0477(10) -0.0009(7) -0.0018(8) 0.0218(8)
C6 0.0329(8) 0.0357(8) 0.0425(9) -0.0016(6) -0.0005(7) 0.0108(7)
C7 0.0299(7) 0.0273(7) 0.0276(7) 0.0031(6) 0.0002(6) -0.0004(5)
C8 0.0280(7) 0.0285(7) 0.0267(7) 0.0015(5) -0.0001(6) -0.0012(6)
C9 0.0299(7) 0.0297(7) 0.0303(7) -0.0006(6) 0.0018(6) -0.0013(6)
C10 0.0497(10) 0.0336(8) 0.0378(9) -0.0015(7) -0.0051(7) -0.0052(7)
C11 0.0254(7) 0.0323(8) 0.0269(7) 0.0018(6) 0.0022(6) 0.0015(6)
C12 0.0286(7) 0.0318(8) 0.0279(7) -0.0016(6) -0.0013(6) 0.0031(6)
C13 0.0307(8) 0.0582(11) 0.0323(8) -0.0071(7) 0.0015(7) -0.0060(7)
C14 0.0499(11) 0.0811(15) 0.0314(9) -0.0092(10) 0.0008(8) -0.0084(9)
C15 0.0494(11) 0.0669(13) 0.0401(10) -0.0066(9) -0.0157(8) -0.0040(9)
C16 0.0314(9) 0.0588(12) 0.0544(11) -0.0081(8) -0.0117(8) 0.0021(9)
C17 0.0301(8) 0.0485(10) 0.0386(9) -0.0048(7) 0.0014(7) 0.0069(7)
C18 0.0413(9) 0.0319(8) 0.0345(8) 0.0082(7) -0.0011(7) 0.0058(6)
C19 0.0329(7) 0.0262(7) 0.0328(8) 0.0039(6) -0.0060(6) 0.0046(6)
C20 0.0355(8) 0.0295(8) 0.0368(8) -0.0004(6) -0.0045(6) 0.0012(6)
C21 0.0370(8) 0.0384(9) 0.0361(8) 0.0049(7) -0.0006(7) 0.0013(7)
C22 0.0477(9) 0.0313(8) 0.0363(8) 0.0100(7) -0.0142(7) -0.0058(7)
C23 0.0437(9) 0.0297(8) 0.0486(10) -0.0033(7) -0.0167(8) 0.0020(7)
C24 0.0338(8) 0.0338(8) 0.0427(9) -0.0014(6) -0.0095(7) 0.0070(7)
C25 0.0666(13) 0.0546(12) 0.0614(13) 0.0193(10) -0.0103(11) -0.0208(10)

loop_
_atom_type_symbol
_atom_type_description
_atom_type_scat_dispersion_real
_atom_type_scat_dispersion_imag
_atom_type_scat_source
C C 0.0033 0.0016 'International Tables Vol C Tables 4.2.6.8 and 6.1.1.4'
H H 0.0000 0.0000 'International Tables Vol C Tables 4.2.6.8 and 6.1.1.4'
N N 0.0061 0.0033 'International Tables Vol C Tables 4.2.6.8 and 6.1.1.4'
O O 0.0106 0.0060 'International Tables Vol C Tables 4.2.6.8 and 6.1.1.4'

loop_
_geom_angle_atom_site_label_1
_geom_angle_atom_site_label_2
_geom_angle_atom_site_label_3
_geom_angle_site_symmetry_1
_geom_angle_site_symmetry_3
_geom_angle
_geom_angle_publ_flag
C25 O2 C22 . . 116.75(16) no
C9 N1 N2 . . 106.13(12) no
C7 N2 N1 . . 111.97(11) no
C7 N2 C1 . . 128.37(13) no
N1 N2 C1 . . 119.66(12) no
C11 N3 C18 . . 127.07(13) no
C11 N3 H3A . . 114.7(12) no
C18 N3 H3A . . 118.2(13) no
C6 C1 C2 . . 120.02(14) no
C6 C1 N2 . . 119.60(14) no
C2 C1 N2 . . 120.38(14) no
C3 C2 C1 . . 119.58(16) no
C3 C2 H2 . . 120.2 no
C1 C2 H2 . . 120.2 no
C4 C3 C2 . . 120.65(17) no
C4 C3 H3 . . 119.7 no
C2 C3 H3 . . 119.7 no
C5 C4 C3 . . 119.34(16) no
C5 C4 H4 . . 120.3 no
C3 C4 H4 . . 120.3 no
C4 C5 C6 . . 121.13(16) no
C4 C5 H5 . . 119.4 no
C6 C5 H5 . . 119.4 no
C5 C6 C1 . . 119.25(16) no
C5 C6 H6 . . 120.4 no
C1 C6 H6 . . 120.4 no
O1 C7 N2 . . 126.17(13) no
O1 C7 C8 . . 129.17(14) no
N2 C7 C8 . . 104.65(12) no
C11 C8 C9 . . 132.73(14) no
C11 C8 C7 . . 121.55(13) no
C9 C8 C7 . . 105.49(12) no
N1 C9 C8 . . 111.77(13) no
N1 C9 C10 . . 118.93(14) no
C8 C9 C10 . . 129.28(14) no
C9 C10 H10A . . 109.5 no
C9 C10 H10B . . 109.5 no
H10A C10 H10B . . 109.5 no
C9 C10 H10C . . 109.5 no
H10A C10 H10C . . 109.5 no
H10B C10 H10C . . 109.5 no
N3 C11 C8 . . 118.43(13) no
N3 C11 C12 . . 119.01(13) no
C8 C11 C12 . . 122.52(13) no
C13 C12 C17 . . 119.77(14) no
C13 C12 C11 . . 120.82(13) no
C17 C12 C11 . . 119.41(14) no
C12 C13 C14 . . 119.75(15) no
C12 C13 H13 . . 120.1 no
C14 C13 H13 . . 120.1 no
C15 C14 C13 . . 120.36(17) no
C15 C14 H14 . . 119.8 no
C13 C14 H14 . . 119.8 no
C16 C15 C14 . . 120.02(17) no
C16 C15 H15 . . 120.0 no
C14 C15 H15 . . 120.0 no
C15 C16 C17 . . 119.93(16) no
C15 C16 H16 . . 120.0 no
C17 C16 H16 . . 120.0 no
C16 C17 C12 . . 120.16(16) no
C16 C17 H17 . . 119.9 no
C12 C17 H17 . . 119.9 no
N3 C18 C19 . . 109.38(12) no
N3 C18 H18A . . 109.8 no
C19 C18 H18A . . 109.8 no
N3 C18 H18B . . 109.8 no
C19 C18 H18B . . 109.8 no
H18A C18 H18B . . 108.2 no
C20 C19 C24 . . 118.83(15) no
C20 C19 C18 . . 120.76(14) no
C24 C19 C18 . . 120.40(14) no
C19 C20 C21 . . 121.08(15) no
C19 C20 H20 . . 119.5 no
C21 C20 H20 . . 119.5 no
C20 C21 C22 . . 118.79(16) no
C20 C21 H21 . . 120.6 no
C22 C21 H21 . . 120.6 no
C23 C22 O2 . . 115.55(16) no
C23 C22 C21 . . 120.70(15) no
O2 C22 C21 . . 123.75(17) no
C22 C23 C24 . . 119.82(15) no
C22 C23 H23 . . 120.1 no
C24 C23 H23 . . 120.1 no
C23 C24 C19 . . 120.77(16) no
C23 C24 H24 . . 119.6 no
C19 C24 H24 . . 119.6 no
O2 C25 H25A . . 109.5 no
O2 C25 H25B . . 109.5 no
H25A C25 H25B . . 109.5 no
O2 C25 H25C . . 109.5 no
H25A C25 H25C . . 109.5 no
H25B C25 H25C . . 109.5 no

loop_
_geom_bond_atom_site_label_1
_geom_bond_atom_site_label_2
_geom_bond_site_symmetry_2
_geom_bond_distance
_geom_bond_publ_flag
O1 C7 . 1.2527(18) no
O2 C25 . 1.354(3) no
O2 C22 . 1.382(2) no
N1 C9 . 1.3118(19) no
N1 N2 . 1.4037(17) no
N2 C7 . 1.3834(19) no
N2 C1 . 1.4145(19) no
N3 C11 . 1.325(2) no
N3 C18 . 1.4656(19) no
N3 H3A . 0.96(2) no
C1 C6 . 1.391(2) no
C1 C2 . 1.392(2) no
C2 C3 . 1.388(2) no
C2 H2 . 0.9500 no
C3 C4 . 1.383(3) no
C3 H3 . 0.9500 no
C4 C5 . 1.377(3) no
C4 H4 . 0.9500 no
C5 C6 . 1.388(2) no
C5 H5 . 0.9500 no
C6 H6 . 0.9500 no
C7 C8 . 1.438(2) no
C8 C11 . 1.397(2) no
C8 C9 . 1.434(2) no
C9 C10 . 1.495(2) no
C10 H10A . 0.9800 no
C10 H10B . 0.9800 no
C10 H10C . 0.9800 no
C11 C12 . 1.484(2) no
C12 C13 . 1.380(2) no
C12 C17 . 1.390(2) no
C13 C14 . 1.386(2) no
C13 H13 . 0.9500 no
C14 C15 . 1.381(3) no
C14 H14 . 0.9500 no
C15 C16 . 1.377(3) no
C15 H15 . 0.9500 no
C16 C17 . 1.383(2) no
C16 H16 . 0.9500 no
C17 H17 . 0.9500 no
C18 C19 . 1.507(2) no
C18 H18A . 0.9900 no
C18 H18B . 0.9900 no
C19 C20 . 1.383(2) no
C19 C24 . 1.393(2) no
C20 C21 . 1.392(2) no
C20 H20 . 0.9500 no
C21 C22 . 1.392(2) no
C21 H21 . 0.9500 no
C22 C23 . 1.376(3) no
C23 C24 . 1.380(2) no
C23 H23 . 0.9500 no
C24 H24 . 0.9500 no
C25 H25A . 0.9800 no
C25 H25B . 0.9800 no
C25 H25C . 0.9800 no

loop_
_geom_hbond_atom_site_label_D
_geom_hbond_atom_site_label_H
_geom_hbond_atom_site_label_A
_geom_hbond_site_symmetry_A
_geom_hbond_distance_DH
_geom_hbond_distance_HA
_geom_hbond_distance_DA
_geom_hbond_angle_DHA
N3 H3A O1 . 0.96(2) 1.86(2) 2.6751(17) 141.3(18)
C2 H2 O1 . 0.95 2.28 2.8956(19) 122.1
C6 H6 N1 . 0.95 2.49 2.812(2) 100
C25 H25C O1 8_655 0.98 2.57 3.538(2) 168.6
C24 H24 N1 5_556 0.95 2.61 3.551(2) 174

loop_
_geom_torsion_atom_site_label_1
_geom_torsion_atom_site_label_2
_geom_torsion_atom_site_label_3
_geom_torsion_atom_site_label_4
_geom_torsion_site_symmetry_1
_geom_torsion_site_symmetry_2
_geom_torsion_site_symmetry_3
_geom_torsion_site_symmetry_4
_geom_torsion
_geom_torsion_publ_flag
C9 N1 N2 C7 . . . . -0.73(16) no
C9 N1 N2 C1 . . . . 180.00(12) no
C7 N2 C1 C6 . . . . -165.17(15) no
N1 N2 C1 C6 . . . . 14.0(2) no
C7 N2 C1 C2 . . . . 15.4(2) no
N1 N2 C1 C2 . . . . -165.43(13) no
C6 C1 C2 C3 . . . . 2.0(2) no
N2 C1 C2 C3 . . . . -178.63(14) no
C1 C2 C3 C4 . . . . -0.9(2) no
C2 C3 C4 C5 . . . . -0.8(3) no
C3 C4 C5 C6 . . . . 1.4(3) no
C4 C5 C6 C1 . . . . -0.3(2) no
C2 C1 C6 C5 . . . . -1.4(2) no
N2 C1 C6 C5 . . . . 179.19(14) no
N1 N2 C7 O1 . . . . -178.48(14) no
C1 N2 C7 O1 . . . . 0.7(2) no
N1 N2 C7 C8 . . . . 0.62(16) no
C1 N2 C7 C8 . . . . 179.82(13) no
O1 C7 C8 C11 . . . . 3.6(2) no
N2 C7 C8 C11 . . . . -175.44(13) no
O1 C7 C8 C9 . . . . 178.78(15) no
N2 C7 C8 C9 . . . . -0.28(15) no
N2 N1 C9 C8 . . . . 0.52(16) no
N2 N1 C9 C10 . . . . -178.04(13) no
C11 C8 C9 N1 . . . . 174.23(15) no
C7 C8 C9 N1 . . . . -0.16(17) no
C11 C8 C9 C10 . . . . -7.4(3) no
C7 C8 C9 C10 . . . . 178.22(15) no
C18 N3 C11 C8 . . . . 178.28(14) no
C18 N3 C11 C12 . . . . 0.5(2) no
C9 C8 C11 N3 . . . . -175.86(15) no
C7 C8 C11 N3 . . . . -2.2(2) no
C9 C8 C11 C12 . . . . 1.8(2) no
C7 C8 C11 C12 . . . . 175.44(13) no
N3 C11 C12 C13 . . . . -97.80(19) no
C8 C11 C12 C13 . . . . 84.6(2) no
N3 C11 C12 C17 . . . . 82.15(19) no
C8 C11 C12 C17 . . . . -95.49(18) no
C17 C12 C13 C14 . . . . 0.9(3) no
C11 C12 C13 C14 . . . . -179.12(17) no
C12 C13 C14 C15 . . . . 0.0(3) no
C13 C14 C15 C16 . . . . -0.6(3) no
C14 C15 C16 C17 . . . . 0.3(3) no
C15 C16 C17 C12 . . . . 0.6(3) no
C13 C12 C17 C16 . . . . -1.2(3) no
C11 C12 C17 C16 . . . . 178.80(16) no
C11 N3 C18 C19 . . . . -148.95(15) no
N3 C18 C19 C20 . . . . 72.31(18) no
N3 C18 C19 C24 . . . . -107.74(16) no
C24 C19 C20 C21 . . . . -1.0(2) no
C18 C19 C20 C21 . . . . 178.92(14) no
C19 C20 C21 C22 . . . . 0.6(2) no
C25 O2 C22 C23 . . . . -176.45(16) no
C25 O2 C22 C21 . . . . 4.4(2) no
C20 C21 C22 C23 . . . . 0.1(2) no
C20 C21 C22 O2 . . . . 179.21(14) no
O2 C22 C23 C24 . . . . -179.45(14) no
C21 C22 C23 C24 . . . . -0.3(2) no
C22 C23 C24 C19 . . . . -0.2(2) no
C20 C19 C24 C23 . . . . 0.9(2) no
C18 C19 C24 C23 . . . . -179.10(14) no

loop_
_cod_related_entry_id
_cod_related_entry_database
_cod_related_entry_code
1 ChemSpider 30655911
